data_2012642
loop_
_publ_author_name
'Reuter, Hans'
'Eickmeier, Henning'
'Puff, Heinrich'
'Beckermann, Norbert'
'H\"anssgen, Dieter'

_publ_section_title
;
 Tin--halide compounds. IV. <i>tert</i>-Butyltrichlorotin(IV)
;
_journal_issue 4
_journal_name_full 'Acta Crystallographica Section C'
_journal_page_first m217
_journal_page_last m218
_journal_paper_doi 10.1107/S0108270102001737
_journal_volume 58
_journal_year 2002
_chemical_formula_iupac '[Sn (C4 H9) Cl3]'
_chemical_formula_moiety 'C4 H9 Cl3 Sn'
_chemical_formula_sum 'C4 H9 Cl3 Sn'
_chemical_formula_weight 282.15
_chemical_name_common tert-Butyltrichlorotin(IV)
_chemical_name_systematic
;
tert-Butyltrichlorotin(IV)
;
_space_group_IT_number 11
_symmetry_cell_setting monoclinic
_symmetry_space_group_name_Hall '-P 2yb'
_symmetry_space_group_name_H-M 'P 1 21/m 1'
_atom_sites_solution_hydrogens geom
_atom_sites_solution_primary direct
_atom_sites_solution_secondary difmap
_audit_creation_method SHELXL97
_cell_angle_alpha 90
_cell_angle_beta 112.77(4)
_cell_angle_gamma 90
_cell_formula_units_Z 2
_cell_length_a 7.632(4)
_cell_length_b 10.341(5)
_cell_length_c 6.289(5)
_cell_measurement_reflns_used 25
_cell_measurement_temperature 203(2)
_cell_measurement_theta_max 20.33
_cell_measurement_theta_min 9.14
_cell_volume 457.7(5)
_computing_cell_refinement 'CAD-4 Operations Manual'
_computing_data_collection 'CAD-4 Operations Manual (Enraf-Nonius, 1977)'
_computing_data_reduction 'CADSHEL (Kopf & Ruebcke, 1987)'
_computing_molecular_graphics 'SHELXTL (Sheldrick, 1997)'
_computing_publication_material SHELXL97
_computing_structure_refinement 'SHELXL97 (Sheldrick, 1997)'
_computing_structure_solution 'SHELXS97 (Sheldrick, 1997)'
_diffrn_ambient_temperature 203(2)
_diffrn_measured_fraction_theta_full 0.972
_diffrn_measured_fraction_theta_max 0.972
_diffrn_measurement_device 'Enraf-Nonius CAD-4'
_diffrn_measurement_method '\w/2\q scans'
_diffrn_radiation_monochromator graphite
_diffrn_radiation_source 'fine-focus sealed tube'
_diffrn_radiation_type MoK\a
_diffrn_radiation_wavelength 0.71073
_diffrn_reflns_av_R_equivalents 0.026
_diffrn_reflns_av_sigmaI/netI 0.029
_diffrn_reflns_limit_h_max 8
_diffrn_reflns_limit_h_min -9
_diffrn_reflns_limit_k_max 12
_diffrn_reflns_limit_k_min 0
_diffrn_reflns_limit_l_max 7
_diffrn_reflns_limit_l_min 0
_diffrn_reflns_number 1715
_diffrn_reflns_theta_full 24.99
_diffrn_reflns_theta_max 24.99
_diffrn_reflns_theta_min 2.89
_diffrn_standards_decay_% 13.45
_diffrn_standards_interval_count 100
_diffrn_standards_interval_time 60
_diffrn_standards_number 3
_exptl_absorpt_coefficient_mu 3.582
_exptl_absorpt_correction_type none
_exptl_crystal_colour colourless
_exptl_crystal_density_diffrn 2.047
_exptl_crystal_density_meas ?
_exptl_crystal_density_method 'not measured'
_exptl_crystal_description 'irregular prism'
_exptl_crystal_F_000 268
_exptl_crystal_size_max 0.20
_exptl_crystal_size_mid 0.14
_exptl_crystal_size_min 0.14
_refine_diff_density_max 1.82
_refine_diff_density_min -1.06
_refine_ls_extinction_coef 0.011(3)
_refine_ls_extinction_expression Fc^*^=kFc[1+0.001xFc^2^\l^3^/sin(2\q)]^-1/4^
_refine_ls_extinction_method 'SHELXL97 (Sheldrick, 1997)'
_refine_ls_goodness_of_fit_ref 1.149
_refine_ls_hydrogen_treatment constr
_refine_ls_matrix_type full
_refine_ls_number_parameters 45
_refine_ls_number_reflns 836
_refine_ls_number_restraints 0
_refine_ls_restrained_S_all 1.149
_refine_ls_R_factor_all 0.036
_refine_ls_R_factor_gt 0.036
_refine_ls_shift/su_max 0.001
_refine_ls_shift/su_mean 0.000
_refine_ls_structure_factor_coef Fsqd
_refine_ls_weighting_details 'calc w = 1/[\s^2^(Fo^2^)+(0.0633P)^2^+1.6121P] where P=(Fo^2^+2Fc^2^)/3'
_refine_ls_weighting_scheme calc
_refine_ls_wR_factor_gt 0.101
_refine_ls_wR_factor_ref 0.101
_reflns_number_gt 835
_reflns_number_total 836
_reflns_threshold_expression I>2\s(I)
_cod_data_source_file ln1131.cif
_cod_data_source_block I
_cod_depositor_comments
;
The following automatic conversions were performed:

'_exptl_crystal_density_meas' value 'not measured' was changed to '?'
- the value is perceived as not measured.

Automatic conversion script
Id: cif_fix_values 3008 2015-01-20 13:52:24Z robertas 
;
_cod_original_sg_symbol_H-M 'P 21/m'
_cod_database_code 2012642
_cod_database_fobs_code 2012642

loop_
_symmetry_equiv_pos_as_xyz
'x, y, z'
'-x, y+1/2, -z'
'-x, -y, -z'
'x, -y-1/2, z'

loop_
_atom_site_label
_atom_site_fract_x
_atom_site_fract_y
_atom_site_fract_z
_atom_site_U_iso_or_equiv
_atom_site_adp_type
_atom_site_calc_flag
_atom_site_refinement_flags
_atom_site_occupancy
_atom_site_disorder_assembly
_atom_site_disorder_group
_atom_site_type_symbol
Sn1 0.51352(7) 0.2500 0.09210(8) 0.0313(3) Uani d S 1 . . Sn
Cl1 0.5759(3) 0.2500 -0.2397(4) 0.0479(6) Uani d S 1 . . Cl
Cl2 0.6932(2) 0.07537(16) 0.2936(3) 0.0499(4) Uani d . 1 . . Cl
C1 0.2183(11) 0.2500 0.0534(13) 0.0350(17) Uani d S 1 . . C
C2 0.1873(9) 0.1294(7) 0.1722(12) 0.0480(15) Uani d . 1 . . C
H21 0.2075 0.0532 0.0946 0.055(10) Uiso calc R 1 . . H
H22 0.0583 0.1290 0.1661 0.055(10) Uiso calc R 1 . . H
H23 0.2761 0.1290 0.3319 0.055(10) Uiso calc R 1 . . H
C3 0.0961(12) 0.2500 -0.2039(15) 0.051(2) Uani d S 1 . . C
H31 0.1196 0.3275 -0.2726 0.055(10) Uiso d R 1 . . H
H32 -0.0356 0.2500 -0.2265 0.055(10) Uiso d SR 1 . . H

loop_
_atom_site_aniso_label
_atom_site_aniso_U_11
_atom_site_aniso_U_22
_atom_site_aniso_U_33
_atom_site_aniso_U_12
_atom_site_aniso_U_13
_atom_site_aniso_U_23
Sn1 0.0208(4) 0.0446(4) 0.0289(4) 0.000 0.0100(2) 0.000
Cl1 0.0405(12) 0.0757(15) 0.0334(10) 0.000 0.0208(9) 0.000
Cl2 0.0448(8) 0.0546(9) 0.0458(9) 0.0122(7) 0.0125(7) 0.0091(7)
C1 0.026(4) 0.046(4) 0.032(4) 0.000 0.009(3) 0.000
C2 0.039(3) 0.054(4) 0.054(4) -0.005(3) 0.022(3) 0.002(3)
C3 0.026(4) 0.078(7) 0.038(5) 0.000 0.002(4) 0.000

loop_
_atom_type_symbol
_atom_type_description
_atom_type_scat_dispersion_real
_atom_type_scat_dispersion_imag
_atom_type_scat_source
C C 0.0033 0.0016 'International Tables Vol C Tables 4.2.6.8 and 6.1.1.4'
H H 0.0000 0.0000 'International Tables Vol C Tables 4.2.6.8 and 6.1.1.4'
Cl Cl 0.1484 0.1585 'International Tables Vol C Tables 4.2.6.8 and 6.1.1.4'
Sn Sn -0.6537 1.4246 'International Tables Vol C Tables 4.2.6.8 and 6.1.1.4'

loop_
_geom_angle_atom_site_label_1
_geom_angle_atom_site_label_2
_geom_angle_atom_site_label_3
_geom_angle_site_symmetry_1
_geom_angle_site_symmetry_3
_geom_angle
_geom_angle_publ_flag
C1 Sn1 Cl1 . . 117.8(2) yes
C1 Sn1 Cl2 . . 115.40(11) yes
Cl1 Sn1 Cl2 . . 102.01(6) yes
Cl2 Sn1 Cl2 4_565 . 101.97(10) yes
C2 C1 C2 . 4_565 110.4(7) yes
C2 C1 C3 . . 112.0(4) yes
C2 C1 Sn1 . . 107.3(4) yes
C3 C1 Sn1 . . 107.6(5) yes
C1 C2 H21 . . 109.5 no
C1 C2 H22 . . 109.5 no
H21 C2 H22 . . 109.5 no
C1 C2 H23 . . 109.5 no
H21 C2 H23 . . 109.5 no
H22 C2 H23 . . 109.5 no
C1 C3 H31 . . 109.5 no
C1 C3 H32 . . 109.5 no
H31 C3 H32 . . 107.5 no

loop_
_geom_bond_atom_site_label_1
_geom_bond_atom_site_label_2
_geom_bond_site_symmetry_2
_geom_bond_distance
_geom_bond_publ_flag
Sn1 C1 . 2.170(8) yes
Sn1 Cl1 . 2.313(3) yes
Sn1 Cl2 . 2.324(2) yes
C1 C2 . 1.519(8) yes
C1 C3 . 1.523(11) yes
C2 H21 . 0.9700 no
C2 H22 . 0.9700 no
C2 H23 . 0.9700 no
C3 H31 . 0.9600 no
C3 H32 . 0.9593 no

loop_
_geom_torsion_atom_site_label_1
_geom_torsion_atom_site_label_2
_geom_torsion_atom_site_label_3
_geom_torsion_atom_site_label_4
_geom_torsion_site_symmetry_4
_geom_torsion
_geom_torsion_publ_flag
Cl1 Sn1 C1 C2 . 120.7(4) no
Cl1 Sn1 C1 C3 . 0.00(4) yes
Cl2 Sn1 C1 C2 . 0.0(5) no
Cl2 Sn1 C1 C3 . -120.67(10) no
Cl2 Sn1 C1 C2 4_565 118.7(4) no

loop_
_cod_related_entry_id
_cod_related_entry_database
_cod_related_entry_code
1 ChemSpider 451918
